data_4037954
loop_
_publ_author_name
'Luo, Mupeng'
'Zhu, Xinlei'
'Liu, Rufeng'
'Yu, Shunming'
'Wei, Wanguo'

_publ_section_title
;
 FeCl3-Promoted Annulation of 2-haloindoles: Switchable Synthesis of
 Spirooxindole-chromeno[2,3-b]indoles and
 Spirooxindole-chromeno[3,2-b]indoles.
;
_journal_name_full 'The Journal of organic chemistry'
_journal_paper_doi 10.1021/acs.joc.9b03300
_journal_year 2020
_chemical_formula_sum 'C27 H22 N2 O4 S'
_chemical_formula_weight 470.52
_space_group_crystal_system orthorhombic
_space_group_IT_number 61
_space_group_name_Hall '-P 2ac 2ab'
_space_group_name_H-M_alt 'P b c a'
_atom_sites_solution_hydrogens geom
_audit_creation_method SHELXL-2013
_cell_angle_alpha 90
_cell_angle_beta 90
_cell_angle_gamma 90
_cell_formula_units_Z 8
_cell_length_a 12.4500(13)
_cell_length_b 17.1118(19)
_cell_length_c 20.259(2)
_cell_measurement_reflns_used 4608
_cell_measurement_temperature 293(2)
_cell_measurement_theta_max 50.291
_cell_measurement_theta_min 4.511
_cell_volume 4316.0(8)
_computing_cell_refinement 'Bruker SMART'
_computing_data_collection 'Bruker SMART'
_computing_data_reduction 'Bruker SHELXTL'
_computing_molecular_graphics 'Bruker SHELXTL'
_computing_publication_material 'Bruker SHELXTL'
_computing_structure_refinement 'SHELXL-2013 (Sheldrick, 2013)'
_computing_structure_solution 'Bruker SHELXTL'
_diffrn_ambient_temperature 293(2)
_diffrn_measured_fraction_theta_full 1.000
_diffrn_measured_fraction_theta_max 1.000
_diffrn_measurement_device_type 'CCD area detector'
_diffrn_measurement_method 'phi and omega scans'
_diffrn_radiation_type MoK\a
_diffrn_radiation_wavelength 0.71073
_diffrn_reflns_av_R_equivalents 0.0430
_diffrn_reflns_av_unetI/netI 0.0288
_diffrn_reflns_Laue_measured_fraction_full 1.000
_diffrn_reflns_Laue_measured_fraction_max 1.000
_diffrn_reflns_limit_h_max 14
_diffrn_reflns_limit_h_min -15
_diffrn_reflns_limit_k_max 20
_diffrn_reflns_limit_k_min -19
_diffrn_reflns_limit_l_max 24
_diffrn_reflns_limit_l_min -19
_diffrn_reflns_number 23513
_diffrn_reflns_point_group_measured_fraction_full 1.000
_diffrn_reflns_point_group_measured_fraction_max 1.000
_diffrn_reflns_theta_full 25.242
_diffrn_reflns_theta_max 25.500
_diffrn_reflns_theta_min 2.011
_exptl_absorpt_coefficient_mu 0.190
_exptl_absorpt_correction_T_max 0.7456
_exptl_absorpt_correction_T_min 0.6371
_exptl_absorpt_correction_type multi-scan
_exptl_absorpt_process_details sadabs
_exptl_crystal_colour colorless
_exptl_crystal_density_diffrn 1.448
_exptl_crystal_description prismatic
_exptl_crystal_F_000 1968
_exptl_crystal_size_max 0.200
_exptl_crystal_size_mid 0.170
_exptl_crystal_size_min 0.130
_refine_diff_density_max 0.328
_refine_diff_density_min -0.248
_refine_diff_density_rms 0.051
_refine_ls_extinction_method none
_refine_ls_goodness_of_fit_ref 1.095
_refine_ls_hydrogen_treatment constr
_refine_ls_matrix_type full
_refine_ls_number_parameters 309
_refine_ls_number_reflns 4022
_refine_ls_number_restraints 0
_refine_ls_restrained_S_all 1.095
_refine_ls_R_factor_all 0.0596
_refine_ls_R_factor_gt 0.0490
_refine_ls_shift/su_max 0.001
_refine_ls_shift/su_mean 0.000
_refine_ls_structure_factor_coef Fsqd
_refine_ls_weighting_details 'w=1/[\s^2^(Fo^2^)+(0.0606P)^2^+1.6469P] where P=(Fo^2^+2Fc^2^)/3'
_refine_ls_weighting_scheme calc
_refine_ls_wR_factor_gt 0.1171
_refine_ls_wR_factor_ref 0.1239
_reflns_Friedel_coverage 0.000
_reflns_number_gt 3344
_reflns_number_total 4022
_reflns_threshold_expression 'I > 2\s(I)'
_cod_data_source_file jo9b03300_si_004.cif
_cod_data_source_block cd17320
_cod_database_code 4037954
_shelx_space_group_comment
; 
The symmetry employed for this shelxl refinement is uniquely defined 
by the following loop, which should always be used as a source of 
symmetry information in preference to the above space-group names. 
They are only intended as comments. 
;
_shelx_estimated_absorpt_t_min 0.963
_shelx_estimated_absorpt_t_max 0.976
_shelxl_version_number 2013-4

loop_
_space_group_symop_operation_xyz
'x, y, z'
'-x+1/2, -y, z+1/2'
'-x, y+1/2, -z+1/2'
'x+1/2, -y+1/2, -z'
'-x, -y, -z'
'x-1/2, y, -z-1/2'
'x, -y-1/2, z-1/2'
'-x-1/2, y-1/2, z'

loop_
_atom_site_label
_atom_site_type_symbol
_atom_site_fract_x
_atom_site_fract_y
_atom_site_fract_z
_atom_site_U_iso_or_equiv
_atom_site_adp_type
_atom_site_occupancy
_atom_site_site_symmetry_order
_atom_site_calc_flag
_atom_site_refinement_flags_posn
_atom_site_refinement_flags_adp
_atom_site_refinement_flags_occupancy
_atom_site_disorder_assembly
_atom_site_disorder_group
S1 S 0.25213(4) 1.16548(3) 0.41182(3) 0.03764(18) Uani 1 1 d . . . . .
N1 N 0.44649(13) 1.04875(11) 0.29601(9) 0.0355(4) Uani 1 1 d . . . . .
N2 N 0.17906(13) 1.08384(10) 0.41376(8) 0.0309(4) Uani 1 1 d . . . . .
O1 O 0.06474(11) 0.92136(9) 0.32916(8) 0.0384(4) Uani 1 1 d . . . . .
O2 O 0.29228(12) 1.09354(9) 0.24762(8) 0.0401(4) Uani 1 1 d . . . . .
O3 O 0.23524(14) 1.20331(11) 0.47323(8) 0.0565(5) Uani 1 1 d . . . . .
O4 O 0.35773(12) 1.14373(10) 0.39358(9) 0.0492(4) Uani 1 1 d . . . . .
C1 C 0.06948(16) 1.08744(12) 0.43386(10) 0.0307(5) Uani 1 1 d . . . . .
C2 C 0.01680(19) 1.13988(13) 0.47515(10) 0.0387(5) Uani 1 1 d . . . . .
H2 H 0.0530 1.1814 0.4947 0.046 Uiso 1 1 calc R U . . .
C3 C -0.09131(19) 1.12782(14) 0.48588(11) 0.0417(6) Uani 1 1 d . . . . .
H3 H -0.1283 1.1617 0.5137 0.050 Uiso 1 1 calc R U . . .
C4 C -0.14667(18) 1.06655(14) 0.45640(12) 0.0425(6) Uani 1 1 d . . . . .
H4 H -0.2197 1.0605 0.4645 0.051 Uiso 1 1 calc R U . . .
C5 C -0.09510(18) 1.01506(13) 0.41556(11) 0.0378(5) Uani 1 1 d . . . . .
H5 H -0.1320 0.9739 0.3959 0.045 Uiso 1 1 calc R U . . .
C6 C 0.01406(16) 1.02599(12) 0.40424(9) 0.0309(4) Uani 1 1 d . . . . .
C7 C 0.09123(16) 0.98592(12) 0.36453(10) 0.0292(4) Uani 1 1 d . . . . .
C8 C 0.18788(15) 1.01999(11) 0.36778(9) 0.0276(4) Uani 1 1 d . . . . .
C9 C 0.28567(15) 0.99052(11) 0.33201(10) 0.0280(4) Uani 1 1 d . . . . .
C10 C 0.24704(15) 0.92434(11) 0.28623(9) 0.0270(4) Uani 1 1 d . . . . .
C11 C 0.14387(15) 0.89435(12) 0.28663(10) 0.0298(4) Uani 1 1 d . . . . .
C12 C 0.11123(16) 0.83522(12) 0.24389(11) 0.0337(5) Uani 1 1 d . . . . .
H12 H 0.0415 0.8158 0.2458 0.040 Uiso 1 1 calc R U . . .
C13 C 0.18317(16) 0.80599(12) 0.19888(10) 0.0315(5) Uani 1 1 d . . . . .
C14 C 0.28800(17) 0.83471(12) 0.19717(10) 0.0316(5) Uani 1 1 d . . . . .
C15 C 0.31881(15) 0.89288(12) 0.24035(10) 0.0307(5) Uani 1 1 d . . . . .
H15 H 0.3889 0.9116 0.2389 0.037 Uiso 1 1 calc R U . . .
C16 C 0.16721(17) 0.74609(13) 0.14560(11) 0.0389(5) Uani 1 1 d . . . . .
H16A H 0.1277 0.7679 0.1087 0.047 Uiso 1 1 calc R U . . .
H16B H 0.1289 0.7009 0.1623 0.047 Uiso 1 1 calc R U . . .
C17 C 0.28157(18) 0.72453(13) 0.12544(11) 0.0411(5) Uani 1 1 d . . . . .
H17A H 0.3060 0.6788 0.1495 0.049 Uiso 1 1 calc R U . . .
H17B H 0.2852 0.7136 0.0785 0.049 Uiso 1 1 calc R U . . .
C18 C 0.34995(19) 0.79556(13) 0.14273(11) 0.0413(5) Uani 1 1 d . . . . .
H18A H 0.4207 0.7799 0.1578 0.050 Uiso 1 1 calc R U . . .
H18B H 0.3577 0.8300 0.1050 0.050 Uiso 1 1 calc R U . . .
C19 C 0.33893(16) 1.05199(12) 0.28651(10) 0.0309(5) Uani 1 1 d . . . . .
C20 C 0.47269(16) 1.00063(13) 0.34960(11) 0.0360(5) Uani 1 1 d . . . . .
C21 C 0.38079(16) 0.96470(12) 0.37390(10) 0.0322(5) Uani 1 1 d . . . . .
C22 C 0.3871(2) 0.91352(14) 0.42627(11) 0.0423(6) Uani 1 1 d . . . . .
H22 H 0.3261 0.8886 0.4423 0.051 Uiso 1 1 calc R U . . .
C23 C 0.4872(2) 0.90020(16) 0.45452(13) 0.0563(7) Uani 1 1 d . . . . .
H23 H 0.4932 0.8664 0.4902 0.068 Uiso 1 1 calc R U . . .
C24 C 0.5779(2) 0.93672(17) 0.43007(15) 0.0600(8) Uani 1 1 d . . . . .
H24 H 0.6440 0.9270 0.4498 0.072 Uiso 1 1 calc R U . . .
C25 C 0.57280(18) 0.98712(15) 0.37715(14) 0.0505(7) Uani 1 1 d . . . . .
H25 H 0.6341 1.0111 0.3606 0.061 Uiso 1 1 calc R U . . .
C26 C 0.51808(18) 1.10561(15) 0.26634(14) 0.0513(6) Uani 1 1 d . . . . .
H26A H 0.4933 1.1181 0.2227 0.077 Uiso 1 1 calc R U . . .
H26B H 0.5892 1.0842 0.2638 0.077 Uiso 1 1 calc R U . . .
H26C H 0.5191 1.1521 0.2928 0.077 Uiso 1 1 calc R U . . .
C27 C 0.1935(2) 1.22200(14) 0.34918(13) 0.0515(6) Uani 1 1 d . . . . .
H27A H 0.2317 1.2705 0.3451 0.077 Uiso 1 1 calc R U . . .
H27B H 0.1198 1.2323 0.3600 0.077 Uiso 1 1 calc R U . . .
H27C H 0.1970 1.1941 0.3081 0.077 Uiso 1 1 calc R U . . .

loop_
_atom_site_aniso_label
_atom_site_aniso_U_11
_atom_site_aniso_U_22
_atom_site_aniso_U_33
_atom_site_aniso_U_23
_atom_site_aniso_U_13
_atom_site_aniso_U_12
S1 0.0390(3) 0.0330(3) 0.0409(3) -0.0110(2) -0.0010(2) -0.0043(2)
N1 0.0251(9) 0.0371(10) 0.0443(10) -0.0045(8) 0.0017(8) -0.0050(7)
N2 0.0325(9) 0.0298(9) 0.0305(9) -0.0019(7) 0.0004(7) 0.0010(7)
O1 0.0260(7) 0.0390(9) 0.0503(9) -0.0139(7) 0.0059(7) -0.0052(6)
O2 0.0384(8) 0.0400(9) 0.0419(9) 0.0092(7) -0.0016(7) -0.0009(7)
O3 0.0601(11) 0.0566(11) 0.0528(11) -0.0261(9) 0.0006(8) -0.0094(9)
O4 0.0355(9) 0.0513(10) 0.0608(11) -0.0184(8) -0.0013(8) -0.0077(7)
C1 0.0320(11) 0.0330(11) 0.0271(10) 0.0053(8) 0.0008(8) 0.0060(9)
C2 0.0474(13) 0.0339(12) 0.0349(12) -0.0005(9) 0.0014(10) 0.0076(10)
C3 0.0463(13) 0.0424(13) 0.0365(12) 0.0018(10) 0.0085(10) 0.0170(11)
C4 0.0339(12) 0.0462(14) 0.0473(13) 0.0051(11) 0.0118(10) 0.0093(10)
C5 0.0349(12) 0.0377(12) 0.0408(12) 0.0023(10) 0.0053(9) 0.0024(9)
C6 0.0322(11) 0.0294(11) 0.0311(10) 0.0043(8) 0.0014(8) 0.0044(8)
C7 0.0277(10) 0.0290(11) 0.0309(10) -0.0012(8) 0.0017(8) 0.0009(8)
C8 0.0284(10) 0.0273(10) 0.0272(10) -0.0008(8) -0.0004(8) 0.0023(8)
C9 0.0254(10) 0.0278(10) 0.0306(10) -0.0025(8) -0.0014(8) 0.0001(8)
C10 0.0268(10) 0.0262(10) 0.0280(10) 0.0009(8) -0.0026(8) -0.0002(8)
C11 0.0249(10) 0.0303(11) 0.0343(11) -0.0003(9) 0.0013(8) 0.0013(8)
C12 0.0261(10) 0.0334(11) 0.0415(12) -0.0030(9) -0.0016(9) -0.0035(9)
C13 0.0354(11) 0.0278(11) 0.0312(11) 0.0006(9) -0.0053(9) 0.0008(9)
C14 0.0342(11) 0.0307(11) 0.0300(10) 0.0006(8) 0.0023(9) 0.0003(9)
C15 0.0247(10) 0.0329(11) 0.0343(11) -0.0006(9) 0.0016(8) -0.0031(8)
C16 0.0437(12) 0.0344(12) 0.0385(12) -0.0043(9) -0.0069(10) -0.0022(10)
C17 0.0522(14) 0.0373(12) 0.0338(12) -0.0065(10) 0.0002(10) 0.0011(10)
C18 0.0456(13) 0.0390(13) 0.0393(12) -0.0090(10) 0.0067(10) -0.0039(10)
C19 0.0295(11) 0.0302(11) 0.0329(11) -0.0060(9) 0.0004(9) -0.0028(8)
C20 0.0288(11) 0.0353(12) 0.0439(12) -0.0130(10) -0.0052(9) 0.0033(9)
C21 0.0311(11) 0.0317(11) 0.0339(11) -0.0089(9) -0.0050(9) 0.0047(9)
C22 0.0503(14) 0.0397(13) 0.0371(12) -0.0060(10) -0.0032(10) 0.0086(11)
C23 0.0694(18) 0.0529(16) 0.0467(14) -0.0024(12) -0.0203(13) 0.0226(14)
C24 0.0457(16) 0.0636(18) 0.0708(18) -0.0177(15) -0.0284(14) 0.0193(13)
C25 0.0305(12) 0.0525(15) 0.0686(17) -0.0167(13) -0.0130(11) 0.0062(11)
C26 0.0345(12) 0.0527(15) 0.0666(17) -0.0062(13) 0.0083(12) -0.0146(11)
C27 0.0638(16) 0.0337(13) 0.0571(15) 0.0070(11) 0.0060(13) 0.0008(12)

loop_
_atom_type_symbol
_atom_type_description
_atom_type_scat_dispersion_real
_atom_type_scat_dispersion_imag
_atom_type_scat_source
C C 0.0033 0.0016 'International Tables Vol C Tables 4.2.6.8 and 6.1.1.4'
H H 0.0000 0.0000 'International Tables Vol C Tables 4.2.6.8 and 6.1.1.4'
N N 0.0061 0.0033 'International Tables Vol C Tables 4.2.6.8 and 6.1.1.4'
O O 0.0106 0.0060 'International Tables Vol C Tables 4.2.6.8 and 6.1.1.4'
S S 0.1246 0.1234 'International Tables Vol C Tables 4.2.6.8 and 6.1.1.4'

loop_
_geom_angle_atom_site_label_1
_geom_angle_atom_site_label_2
_geom_angle_atom_site_label_3
_geom_angle
_geom_angle_site_symmetry_1
_geom_angle_site_symmetry_3
_geom_angle_publ_flag
O4 S1 O3 119.13(10) . . ?
O4 S1 N2 107.01(9) . . ?
O3 S1 N2 106.30(10) . . ?
O4 S1 C27 110.02(12) . . ?
O3 S1 C27 108.75(12) . . ?
N2 S1 C27 104.60(11) . . ?
C19 N1 C20 111.37(17) . . ?
C19 N1 C26 121.4(2) . . ?
C20 N1 C26 124.92(18) . . ?
C1 N2 C8 106.90(16) . . ?
C1 N2 S1 119.52(14) . . ?
C8 N2 S1 125.37(13) . . ?
C7 O1 C11 115.22(15) . . ?
C2 C1 C6 120.82(19) . . ?
C2 C1 N2 130.6(2) . . ?
C6 C1 N2 108.56(17) . . ?
C3 C2 C1 117.3(2) . . ?
C3 C2 H2 121.4 . . ?
C1 C2 H2 121.4 . . ?
C2 C3 C4 122.0(2) . . ?
C2 C3 H3 119.0 . . ?
C4 C3 H3 119.0 . . ?
C5 C4 C3 120.9(2) . . ?
C5 C4 H4 119.6 . . ?
C3 C4 H4 119.6 . . ?
C4 C5 C6 118.1(2) . . ?
C4 C5 H5 120.9 . . ?
C6 C5 H5 120.9 . . ?
C5 C6 C1 120.95(19) . . ?
C5 C6 C7 133.3(2) . . ?
C1 C6 C7 105.76(17) . . ?
C8 C7 O1 126.79(18) . . ?
C8 C7 C6 111.58(18) . . ?
O1 C7 C6 121.64(17) . . ?
C7 C8 N2 107.09(17) . . ?
C7 C8 C9 123.91(18) . . ?
N2 C8 C9 128.89(17) . . ?
C8 C9 C21 117.28(16) . . ?
C8 C9 C10 106.49(15) . . ?
C21 C9 C10 111.42(16) . . ?
C8 C9 C19 113.94(16) . . ?
C21 C9 C19 101.30(16) . . ?
C10 C9 C19 105.94(15) . . ?
C11 C10 C15 117.05(18) . . ?
C11 C10 C9 123.99(17) . . ?
C15 C10 C9 118.95(17) . . ?
C10 C11 O1 122.63(18) . . ?
C10 C11 C12 122.48(18) . . ?
O1 C11 C12 114.88(17) . . ?
C13 C12 C11 119.17(18) . . ?
C13 C12 H12 120.4 . . ?
C11 C12 H12 120.4 . . ?
C12 C13 C14 119.91(19) . . ?
C12 C13 C16 129.79(19) . . ?
C14 C13 C16 110.27(18) . . ?
C15 C14 C13 119.90(19) . . ?
C15 C14 C18 130.10(19) . . ?
C13 C14 C18 109.95(18) . . ?
C14 C15 C10 121.47(18) . . ?
C14 C15 H15 119.3 . . ?
C10 C15 H15 119.3 . . ?
C13 C16 C17 103.53(17) . . ?
C13 C16 H16A 111.1 . . ?
C17 C16 H16A 111.1 . . ?
C13 C16 H16B 111.1 . . ?
C17 C16 H16B 111.1 . . ?
H16A C16 H16B 109.0 . . ?
C18 C17 C16 105.46(18) . . ?
C18 C17 H17A 110.6 . . ?
C16 C17 H17A 110.6 . . ?
C18 C17 H17B 110.6 . . ?
C16 C17 H17B 110.6 . . ?
H17A C17 H17B 108.8 . . ?
C14 C18 C17 103.73(17) . . ?
C14 C18 H18A 111.0 . . ?
C17 C18 H18A 111.0 . . ?
C14 C18 H18B 111.0 . . ?
C17 C18 H18B 111.0 . . ?
H18A C18 H18B 109.0 . . ?
O2 C19 N1 126.3(2) . . ?
O2 C19 C9 125.56(18) . . ?
N1 C19 C9 108.13(18) . . ?
C25 C20 C21 121.6(2) . . ?
C25 C20 N1 128.3(2) . . ?
C21 C20 N1 110.06(17) . . ?
C22 C21 C20 120.5(2) . . ?
C22 C21 C9 131.2(2) . . ?
C20 C21 C9 108.34(18) . . ?
C21 C22 C23 118.2(2) . . ?
C21 C22 H22 120.9 . . ?
C23 C22 H22 120.9 . . ?
C24 C23 C22 120.7(2) . . ?
C24 C23 H23 119.6 . . ?
C22 C23 H23 119.6 . . ?
C25 C24 C23 121.6(2) . . ?
C25 C24 H24 119.2 . . ?
C23 C24 H24 119.2 . . ?
C24 C25 C20 117.4(2) . . ?
C24 C25 H25 121.3 . . ?
C20 C25 H25 121.3 . . ?
N1 C26 H26A 109.5 . . ?
N1 C26 H26B 109.5 . . ?
H26A C26 H26B 109.5 . . ?
N1 C26 H26C 109.5 . . ?
H26A C26 H26C 109.5 . . ?
H26B C26 H26C 109.5 . . ?
S1 C27 H27A 109.5 . . ?
S1 C27 H27B 109.5 . . ?
H27A C27 H27B 109.5 . . ?
S1 C27 H27C 109.5 . . ?
H27A C27 H27C 109.5 . . ?
H27B C27 H27C 109.5 . . ?

loop_
_geom_bond_atom_site_label_1
_geom_bond_atom_site_label_2
_geom_bond_distance
_geom_bond_site_symmetry_2
_geom_bond_publ_flag
S1 O4 1.4154(17) . ?
S1 O3 1.4181(17) . ?
S1 N2 1.6677(18) . ?
S1 C27 1.754(3) . ?
N1 C19 1.354(3) . ?
N1 C20 1.401(3) . ?
N1 C26 1.450(3) . ?
N2 C1 1.425(3) . ?
N2 C8 1.440(2) . ?
O1 C7 1.357(2) . ?
O1 C11 1.388(2) . ?
O2 C19 1.210(3) . ?
C1 C2 1.391(3) . ?
C1 C6 1.394(3) . ?
C2 C3 1.379(3) . ?
C2 H2 0.9300 . ?
C3 C4 1.390(3) . ?
C3 H3 0.9300 . ?
C4 C5 1.369(3) . ?
C4 H4 0.9300 . ?
C5 C6 1.391(3) . ?
C5 H5 0.9300 . ?
C6 C7 1.429(3) . ?
C7 C8 1.339(3) . ?
C8 C9 1.504(3) . ?
C9 C21 1.522(3) . ?
C9 C10 1.541(3) . ?
C9 C19 1.548(3) . ?
C10 C11 1.383(3) . ?
C10 C15 1.397(3) . ?
C11 C12 1.392(3) . ?
C12 C13 1.373(3) . ?
C12 H12 0.9300 . ?
C13 C14 1.395(3) . ?
C13 C16 1.502(3) . ?
C14 C15 1.380(3) . ?
C14 C18 1.503(3) . ?
C15 H15 0.9300 . ?
C16 C17 1.526(3) . ?
C16 H16A 0.9700 . ?
C16 H16B 0.9700 . ?
C17 C18 1.525(3) . ?
C17 H17A 0.9700 . ?
C17 H17B 0.9700 . ?
C18 H18A 0.9700 . ?
C18 H18B 0.9700 . ?
C20 C25 1.385(3) . ?
C20 C21 1.389(3) . ?
C21 C22 1.378(3) . ?
C22 C23 1.390(3) . ?
C22 H22 0.9300 . ?
C23 C24 1.382(4) . ?
C23 H23 0.9300 . ?
C24 C25 1.377(4) . ?
C24 H24 0.9300 . ?
C25 H25 0.9300 . ?
C26 H26A 0.9600 . ?
C26 H26B 0.9600 . ?
C26 H26C 0.9600 . ?
C27 H27A 0.9600 . ?
C27 H27B 0.9600 . ?
C27 H27C 0.9600 . ?

loop_
_geom_torsion_atom_site_label_1
_geom_torsion_atom_site_label_2
_geom_torsion_atom_site_label_3
_geom_torsion_atom_site_label_4
_geom_torsion
_geom_torsion_site_symmetry_1
_geom_torsion_site_symmetry_2
_geom_torsion_site_symmetry_3
_geom_torsion_site_symmetry_4
_geom_torsion_publ_flag
O4 S1 N2 C1 177.05(15) . . . . ?
O3 S1 N2 C1 48.74(17) . . . . ?
C27 S1 N2 C1 -66.23(17) . . . . ?
O4 S1 N2 C8 -38.71(19) . . . . ?
O3 S1 N2 C8 -167.01(16) . . . . ?
C27 S1 N2 C8 78.01(18) . . . . ?
C8 N2 C1 C2 -176.9(2) . . . . ?
S1 N2 C1 C2 -26.7(3) . . . . ?
C8 N2 C1 C6 2.9(2) . . . . ?
S1 N2 C1 C6 153.04(14) . . . . ?
C6 C1 C2 C3 0.7(3) . . . . ?
N2 C1 C2 C3 -179.5(2) . . . . ?
C1 C2 C3 C4 -0.7(3) . . . . ?
C2 C3 C4 C5 0.5(4) . . . . ?
C3 C4 C5 C6 -0.2(3) . . . . ?
C4 C5 C6 C1 0.3(3) . . . . ?
C4 C5 C6 C7 -178.5(2) . . . . ?
C2 C1 C6 C5 -0.5(3) . . . . ?
N2 C1 C6 C5 179.67(18) . . . . ?
C2 C1 C6 C7 178.51(18) . . . . ?
N2 C1 C6 C7 -1.3(2) . . . . ?
C11 O1 C7 C8 -7.9(3) . . . . ?
C11 O1 C7 C6 172.32(18) . . . . ?
C5 C6 C7 C8 177.9(2) . . . . ?
C1 C6 C7 C8 -0.9(2) . . . . ?
C5 C6 C7 O1 -2.3(4) . . . . ?
C1 C6 C7 O1 178.87(18) . . . . ?
O1 C7 C8 N2 -177.05(18) . . . . ?
C6 C7 C8 N2 2.7(2) . . . . ?
O1 C7 C8 C9 -0.6(3) . . . . ?
C6 C7 C8 C9 179.16(17) . . . . ?
C1 N2 C8 C7 -3.5(2) . . . . ?
S1 N2 C8 C7 -151.34(15) . . . . ?
C1 N2 C8 C9 -179.63(19) . . . . ?
S1 N2 C8 C9 32.5(3) . . . . ?
C7 C8 C9 C21 -117.8(2) . . . . ?
N2 C8 C9 C21 57.8(3) . . . . ?
C7 C8 C9 C10 7.7(3) . . . . ?
N2 C8 C9 C10 -176.71(18) . . . . ?
C7 C8 C9 C19 124.1(2) . . . . ?
N2 C8 C9 C19 -60.3(3) . . . . ?
C8 C9 C10 C11 -7.2(3) . . . . ?
C21 C9 C10 C11 121.8(2) . . . . ?
C19 C9 C10 C11 -128.8(2) . . . . ?
C8 C9 C10 C15 171.62(17) . . . . ?
C21 C9 C10 C15 -59.4(2) . . . . ?
C19 C9 C10 C15 50.0(2) . . . . ?
C15 C10 C11 O1 -179.10(18) . . . . ?
C9 C10 C11 O1 -0.3(3) . . . . ?
C15 C10 C11 C12 0.3(3) . . . . ?
C9 C10 C11 C12 179.08(18) . . . . ?
C7 O1 C11 C10 8.1(3) . . . . ?
C7 O1 C11 C12 -171.33(18) . . . . ?
C10 C11 C12 C13 -0.9(3) . . . . ?
O1 C11 C12 C13 178.47(18) . . . . ?
C11 C12 C13 C14 1.1(3) . . . . ?
C11 C12 C13 C16 -176.4(2) . . . . ?
C12 C13 C14 C15 -0.6(3) . . . . ?
C16 C13 C14 C15 177.38(19) . . . . ?
C12 C13 C14 C18 -178.29(19) . . . . ?
C16 C13 C14 C18 -0.4(2) . . . . ?
C13 C14 C15 C10 -0.1(3) . . . . ?
C18 C14 C15 C10 177.1(2) . . . . ?
C11 C10 C15 C14 0.3(3) . . . . ?
C9 C10 C15 C14 -178.61(18) . . . . ?
C12 C13 C16 C17 -166.0(2) . . . . ?
C14 C13 C16 C17 16.4(2) . . . . ?
C13 C16 C17 C18 -25.5(2) . . . . ?
C15 C14 C18 C17 166.7(2) . . . . ?
C13 C14 C18 C17 -15.8(2) . . . . ?
C16 C17 C18 C14 25.4(2) . . . . ?
C20 N1 C19 O2 173.6(2) . . . . ?
C26 N1 C19 O2 9.9(3) . . . . ?
C20 N1 C19 C9 -8.8(2) . . . . ?
C26 N1 C19 C9 -172.50(18) . . . . ?
C8 C9 C19 O2 -46.9(3) . . . . ?
C21 C9 C19 O2 -173.8(2) . . . . ?
C10 C9 C19 O2 69.8(2) . . . . ?
C8 C9 C19 N1 135.51(18) . . . . ?
C21 C9 C19 N1 8.6(2) . . . . ?
C10 C9 C19 N1 -107.76(18) . . . . ?
C19 N1 C20 C25 -175.2(2) . . . . ?
C26 N1 C20 C25 -12.2(3) . . . . ?
C19 N1 C20 C21 5.2(2) . . . . ?
C26 N1 C20 C21 168.2(2) . . . . ?
C25 C20 C21 C22 -0.6(3) . . . . ?
N1 C20 C21 C22 179.02(18) . . . . ?
C25 C20 C21 C9 -178.8(2) . . . . ?
N1 C20 C21 C9 0.9(2) . . . . ?
C8 C9 C21 C22 51.9(3) . . . . ?
C10 C9 C21 C22 -71.2(3) . . . . ?
C19 C9 C21 C22 176.5(2) . . . . ?
C8 C9 C21 C20 -130.24(18) . . . . ?
C10 C9 C21 C20 106.71(19) . . . . ?
C19 C9 C21 C20 -5.6(2) . . . . ?
C20 C21 C22 C23 1.1(3) . . . . ?
C9 C21 C22 C23 178.8(2) . . . . ?
C21 C22 C23 C24 -0.8(4) . . . . ?
C22 C23 C24 C25 -0.2(4) . . . . ?
C23 C24 C25 C20 0.7(4) . . . . ?
C21 C20 C25 C24 -0.3(3) . . . . ?
N1 C20 C25 C24 -179.9(2) . . . . ?
